data_7227795
loop_
_publ_author_name
'Zhang, Li-Yang'
'Lu, Li-Ping'
'Zhu, Miao-Li'
'Feng, Si-Si'

_publ_section_title
;
 Self-assembly of lanthanide(iii) coordination polymers from a
 bifunctional 2-(pyridin-2-yl)-1H-imidazole-4,5-dicarboxylate ligand with
 the assistance of oxalate: syntheses, structures, luminescence, and
 magnetic properties
;
_journal_issue 14
_journal_name_full CrystEngComm
_journal_page_first 1953
_journal_paper_doi 10.1039/C7CE00149E
_journal_volume 19
_journal_year 2017
_chemical_formula_sum 'C14 H15 N3 O17 Tb2'
_chemical_formula_weight 815.13
_space_group_crystal_system monoclinic
_space_group_IT_number 14
_space_group_name_Hall '-P 2ybc'
_space_group_name_H-M_alt 'P 1 21/c 1'
_symmetry_space_group_name_Hall '-P 2ybc'
_symmetry_space_group_name_H-M 'P 1 21/c 1'
_atom_sites_solution_hydrogens mixed
_audit_creation_method SHELXL-2016/6
_audit_update_record
;
2017-03-03 deposited with the CCDC.
2017-03-06 downloaded from the CCDC.
;
_cell_angle_alpha 90
_cell_angle_beta 102.5000(10)
_cell_angle_gamma 90
_cell_formula_units_Z 4
_cell_length_a 9.4916(3)
_cell_length_b 22.4131(7)
_cell_length_c 10.1084(3)
_cell_measurement_reflns_used 9913
_cell_measurement_temperature 293(2)
_cell_measurement_theta_max 28.33
_cell_measurement_theta_min 2.82
_cell_volume 2099.45(11)
_computing_structure_refinement 'SHELXL-2016/6 (Sheldrick, 2016)'
_diffrn_ambient_temperature 293(2)
_diffrn_measured_fraction_theta_full 0.995
_diffrn_measured_fraction_theta_max 0.996
_diffrn_measurement_device_type 'Bruker APEX-II CCD'
_diffrn_measurement_method '\f and \w scans'
_diffrn_radiation_type MoK\a
_diffrn_radiation_wavelength 0.71073
_diffrn_reflns_av_R_equivalents 0.0272
_diffrn_reflns_av_unetI/netI 0.0235
_diffrn_reflns_Laue_measured_fraction_full 0.995
_diffrn_reflns_Laue_measured_fraction_max 0.996
_diffrn_reflns_limit_h_max 11
_diffrn_reflns_limit_h_min -8
_diffrn_reflns_limit_k_max 27
_diffrn_reflns_limit_k_min -27
_diffrn_reflns_limit_l_max 12
_diffrn_reflns_limit_l_min -12
_diffrn_reflns_number 17215
_diffrn_reflns_point_group_measured_fraction_full 0.995
_diffrn_reflns_point_group_measured_fraction_max 0.996
_diffrn_reflns_theta_full 25.242
_diffrn_reflns_theta_max 25.998
_diffrn_reflns_theta_min 2.820
_diffrn_source 'sealed tube'
_exptl_absorpt_coefficient_mu 6.779
_exptl_absorpt_correction_T_max 0.4694
_exptl_absorpt_correction_T_min 0.3684
_exptl_absorpt_correction_type multi-scan
_exptl_absorpt_process_details '<i>SADABS</i> (Bruker, 2000)'
_exptl_crystal_colour yellow
_exptl_crystal_density_diffrn 2.579
_exptl_crystal_density_method 'not measured'
_exptl_crystal_description block
_exptl_crystal_F_000 1544
_exptl_crystal_size_max 0.25
_exptl_crystal_size_mid 0.25
_exptl_crystal_size_min 0.15
_refine_diff_density_max 1.016
_refine_diff_density_min -0.612
_refine_diff_density_rms 0.113
_refine_ls_extinction_method none
_refine_ls_goodness_of_fit_ref 1.048
_refine_ls_hydrogen_treatment constr
_refine_ls_matrix_type full
_refine_ls_number_parameters 326
_refine_ls_number_reflns 4120
_refine_ls_number_restraints 6
_refine_ls_restrained_S_all 1.061
_refine_ls_R_factor_all 0.0247
_refine_ls_R_factor_gt 0.0195
_refine_ls_shift/su_max 0.003
_refine_ls_shift/su_mean 0.000
_refine_ls_structure_factor_coef Fsqd
_refine_ls_weighting_details 'w=1/[\s^2^(Fo^2^)+(0.0155P)^2^+5.1583P] where P=(Fo^2^+2Fc^2^)/3'
_refine_ls_weighting_scheme calc
_refine_ls_wR_factor_gt 0.0424
_refine_ls_wR_factor_ref 0.0441
_reflns_Friedel_coverage 0.000
_reflns_number_gt 3688
_reflns_number_total 4120
_reflns_threshold_expression 'I > 2\s(I)'
_cod_data_source_file c7ce00149e2.cif
_cod_data_source_block Z8-Tb-14R2
_cod_depositor_comments 'Adding full bibliography for 7227795--7227805.cif.'
_cod_database_code 7227795
_shelx_shelxl_version_number 2016/6
_shelx_space_group_comment
;
The symmetry employed for this shelxl refinement is uniquely defined
by the following loop, which should always be used as a source of
symmetry information in preference to the above space-group names.
They are only intended as comments.
;

loop_
_space_group_symop_operation_xyz
'x, y, z'
'-x, y+1/2, -z+1/2'
'-x, -y, -z'
'x, -y-1/2, z-1/2'

loop_
_atom_site_label
_atom_site_type_symbol
_atom_site_fract_x
_atom_site_fract_y
_atom_site_fract_z
_atom_site_U_iso_or_equiv
_atom_site_adp_type
_atom_site_occupancy
_atom_site_site_symmetry_order
_atom_site_calc_flag
_atom_site_refinement_flags_posn
_atom_site_refinement_flags_adp
Tb1 Tb 0.71840(2) 0.43434(2) 0.85995(2) 0.01280(5) Uani 1 1 d . .
Tb2 Tb 1.24869(2) 0.27656(2) 1.04949(2) 0.01455(5) Uani 1 1 d . .
N1 N 0.5995(3) 0.41505(13) 0.6261(3) 0.0146(6) Uani 1 1 d . .
N2 N 0.5327(3) 0.41333(14) 0.4047(3) 0.0174(7) Uani 1 1 d . .
H2 H 0.527228 0.422563 0.321185 0.021 Uiso 1 1 calc R U
N3 N 0.7750(4) 0.50784(15) 0.6461(4) 0.0253(8) Uani 1 1 d . .
O1 O 1.0664(3) 0.33749(13) 1.1113(3) 0.0249(6) Uani 1 1 d . .
O2 O 1.0312(3) 0.28688(12) 0.8683(3) 0.0249(6) Uani 1 1 d . .
O3 O 0.8295(3) 0.34106(12) 0.7966(3) 0.0242(6) Uani 1 1 d . .
O4 O 0.8507(3) 0.38060(13) 1.0504(3) 0.0261(7) Uani 1 1 d . .
O5 O 0.5230(3) 0.36048(12) 0.8218(2) 0.0197(6) Uani 1 1 d . .
O6 O 0.3794(3) 0.29552(12) 0.6935(3) 0.0223(6) Uani 1 1 d . .
O7 O 0.2756(3) 0.29407(12) 0.3928(3) 0.0201(6) Uani 1 1 d . .
O8 O 0.3663(3) 0.33668(12) 0.2310(3) 0.0211(6) Uani 1 1 d . .
O9 O 0.6017(3) 0.43646(12) 1.0521(3) 0.0214(6) Uani 1 1 d . .
O10 O 0.4690(3) 0.49137(12) 1.1634(3) 0.0199(6) Uani 1 1 d . .
O11 O 0.9760(3) 0.44801(12) 0.8697(3) 0.0215(6) Uani 1 1 d . .
O12 O 1.1785(3) 0.48189(12) 1.0020(3) 0.0239(6) Uani 1 1 d . .
O13 O 1.2754(3) 0.36878(12) 0.9349(3) 0.0286(7) Uani 1 1 d . .
H13A H 1.240628 0.400974 0.950473 0.043 Uiso 1 1 d R U
H13B H 1.350456 0.376404 0.910799 0.043 Uiso 1 1 d R U
O14 O 1.5035(3) 0.28355(13) 1.0310(3) 0.0304(7) Uani 1 1 d . .
H14A H 1.564064 0.293534 1.097499 0.046 Uiso 1 1 d R U
H14B H 1.520074 0.301567 0.965522 0.046 Uiso 1 1 d R U
O15 O 1.0809(3) 0.20924(13) 1.1110(3) 0.0301(7) Uani 1 1 d . .
H15A H 0.998691 0.215917 1.068010 0.045 Uiso 1 1 d R U
H15B H 1.076581 0.207073 1.191292 0.045 Uiso 1 1 d R U
O16 O 0.7281(6) 0.1733(3) 0.7549(5) 0.0990(17) Uani 1 1 d . U
O17 O 0.7827(5) 0.2137(2) 0.0278(5) 0.0765(14) Uani 1 1 d . .
C1 C 0.4550(4) 0.36906(16) 0.4507(4) 0.0148(7) Uani 1 1 d . .
C2 C 0.4990(4) 0.37105(16) 0.5901(4) 0.0138(7) Uani 1 1 d . .
C3 C 0.6184(4) 0.43977(16) 0.5119(4) 0.0158(8) Uani 1 1 d . .
C4 C 0.7215(4) 0.48878(17) 0.5174(4) 0.0183(8) Uani 1 1 d . .
C5 C 0.7635(5) 0.5123(2) 0.4055(5) 0.0325(10) Uani 1 1 d . .
H5 H 0.727468 0.497151 0.319082 0.039 Uiso 1 1 calc R U
C6 C 0.8617(6) 0.5595(2) 0.4265(5) 0.0416(12) Uani 1 1 d . .
H6 H 0.892272 0.576871 0.354013 0.050 Uiso 1 1 calc R U
C7 C 0.9125(6) 0.5799(2) 0.5565(6) 0.0422(13) Uani 1 1 d . .
H7 H 0.976018 0.611977 0.572681 0.051 Uiso 1 1 calc R U
C8 C 0.8690(5) 0.5525(2) 0.6615(5) 0.0341(11) Uani 1 1 d . .
H8 H 0.907322 0.566007 0.748955 0.041 Uiso 1 1 calc R U
C9 C 0.3572(4) 0.33021(16) 0.3520(4) 0.0150(8) Uani 1 1 d . .
C10 C 0.4620(4) 0.33872(16) 0.7068(4) 0.0143(8) Uani 1 1 d . .
C11 C 0.5202(4) 0.47895(16) 1.0617(3) 0.0151(8) Uani 1 1 d . .
C12 C 1.0442(4) 0.47999(16) 0.9620(4) 0.0172(8) Uani 1 1 d . .
C13 C 0.9526(4) 0.34885(17) 1.0292(4) 0.0207(8) Uani 1 1 d . .
C14 C 0.9351(4) 0.32319(17) 0.8844(4) 0.0200(8) Uani 1 1 d . .

loop_
_atom_site_aniso_label
_atom_site_aniso_U_11
_atom_site_aniso_U_22
_atom_site_aniso_U_33
_atom_site_aniso_U_23
_atom_site_aniso_U_13
_atom_site_aniso_U_12
Tb1 0.01111(9) 0.01374(9) 0.01246(9) -0.00304(6) 0.00019(7) 0.00020(7)
Tb2 0.01600(10) 0.01372(9) 0.01293(9) -0.00053(6) 0.00094(7) 0.00321(7)
N1 0.0137(16) 0.0164(16) 0.0136(15) 0.0000(12) 0.0028(12) -0.0012(13)
N2 0.0176(17) 0.0221(17) 0.0117(15) 0.0028(12) 0.0016(13) -0.0039(14)
N3 0.0180(18) 0.0235(19) 0.030(2) -0.0065(14) -0.0038(15) -0.0032(15)
O1 0.0225(15) 0.0303(16) 0.0194(14) -0.0043(11) -0.0010(12) 0.0086(13)
O2 0.0254(16) 0.0288(16) 0.0194(15) -0.0036(11) 0.0026(12) 0.0130(13)
O3 0.0237(16) 0.0226(15) 0.0223(15) -0.0060(11) -0.0040(12) 0.0081(12)
O4 0.0224(15) 0.0342(17) 0.0229(15) 0.0010(12) 0.0076(12) 0.0159(13)
O5 0.0227(15) 0.0246(15) 0.0116(13) -0.0023(10) 0.0031(11) -0.0091(12)
O6 0.0258(16) 0.0223(15) 0.0188(14) -0.0016(11) 0.0049(12) -0.0119(12)
O7 0.0218(15) 0.0196(14) 0.0180(14) 0.0012(11) 0.0021(11) -0.0078(12)
O8 0.0269(16) 0.0245(15) 0.0115(13) -0.0011(10) 0.0032(11) -0.0073(12)
O9 0.0220(15) 0.0200(14) 0.0229(15) 0.0008(11) 0.0068(12) 0.0087(12)
O10 0.0198(14) 0.0267(15) 0.0124(13) -0.0010(11) 0.0020(11) 0.0055(12)
O11 0.0181(14) 0.0215(15) 0.0237(15) -0.0078(11) 0.0018(12) -0.0030(12)
O12 0.0138(14) 0.0214(15) 0.0346(17) -0.0116(12) 0.0011(12) -0.0007(12)
O13 0.0307(17) 0.0222(16) 0.0374(18) 0.0073(12) 0.0172(14) 0.0076(13)
O14 0.0253(17) 0.0393(19) 0.0273(16) 0.0076(13) 0.0076(13) 0.0010(14)
O15 0.0293(17) 0.0352(18) 0.0256(16) 0.0041(13) 0.0056(13) -0.0040(14)
O16 0.095(3) 0.126(3) 0.082(3) -0.017(3) 0.031(3) 0.016(3)
O17 0.068(3) 0.082(3) 0.072(3) 0.011(3) -0.003(2) -0.009(3)
C1 0.0152(18) 0.0143(19) 0.0141(18) -0.0003(13) 0.0012(15) -0.0009(15)
C2 0.0144(18) 0.0133(18) 0.0132(18) -0.0017(13) 0.0017(14) -0.0021(14)
C3 0.0172(19) 0.0186(19) 0.0107(17) -0.0009(14) 0.0008(15) -0.0024(15)
C4 0.018(2) 0.0157(19) 0.020(2) 0.0009(14) 0.0024(16) -0.0014(16)
C5 0.030(2) 0.037(3) 0.028(2) 0.0091(19) 0.0011(19) -0.011(2)
C6 0.038(3) 0.041(3) 0.047(3) 0.020(2) 0.011(2) -0.006(2)
C7 0.032(3) 0.024(3) 0.063(4) 0.002(2) -0.006(3) -0.010(2)
C8 0.029(3) 0.030(3) 0.038(3) -0.0093(19) -0.005(2) -0.005(2)
C9 0.0157(19) 0.0146(18) 0.0131(18) 0.0010(14) -0.0006(15) 0.0020(15)
C10 0.0142(19) 0.0143(19) 0.0140(18) -0.0010(13) 0.0023(15) -0.0008(15)
C11 0.0114(18) 0.018(2) 0.0145(19) -0.0021(15) 0.0007(15) -0.0015(15)
C12 0.016(2) 0.0155(19) 0.0195(19) 0.0002(15) 0.0027(16) -0.0016(15)
C13 0.025(2) 0.016(2) 0.021(2) 0.0015(15) 0.0044(17) 0.0031(17)
C14 0.019(2) 0.019(2) 0.021(2) -0.0024(15) 0.0021(16) 0.0017(16)

loop_
_atom_type_symbol
_atom_type_description
_atom_type_scat_dispersion_real
_atom_type_scat_dispersion_imag
_atom_type_scat_source
C C 0.0033 0.0016 'International Tables Vol C Tables 4.2.6.8 and 6.1.1.4'
H H 0.0000 0.0000 'International Tables Vol C Tables 4.2.6.8 and 6.1.1.4'
N N 0.0061 0.0033 'International Tables Vol C Tables 4.2.6.8 and 6.1.1.4'
O O 0.0106 0.0060 'International Tables Vol C Tables 4.2.6.8 and 6.1.1.4'
Tb Tb -0.1723 4.1537 'International Tables Vol C Tables 4.2.6.8 and 6.1.1.4'

loop_
_geom_angle_atom_site_label_1
_geom_angle_atom_site_label_2
_geom_angle_atom_site_label_3
_geom_angle
_geom_angle_site_symmetry_1
_geom_angle_site_symmetry_3
O4 Tb1 O10 132.55(9) . 3_667
O4 Tb1 O12 81.36(10) . 3_767
O10 Tb1 O12 73.60(9) 3_667 3_767
O4 Tb1 N1 138.48(10) . .
O10 Tb1 N1 81.38(9) 3_667 .
O12 Tb1 N1 138.20(10) 3_767 .
O4 Tb1 O9 67.48(9) . .
O10 Tb1 O9 67.12(9) 3_667 .
O12 Tb1 O9 73.84(9) 3_767 .
N1 Tb1 O9 125.73(10) . .
O4 Tb1 O11 71.55(10) . .
O10 Tb1 O11 128.87(9) 3_667 .
O12 Tb1 O11 66.59(9) 3_767 .
N1 Tb1 O11 108.18(10) . .
O9 Tb1 O11 126.07(9) . .
O4 Tb1 O5 91.96(10) . .
O10 Tb1 O5 86.22(9) 3_667 .
O12 Tb1 O5 144.38(9) 3_767 .
N1 Tb1 O5 63.28(9) . .
O9 Tb1 O5 71.32(9) . .
O11 Tb1 O5 143.74(9) . .
O4 Tb1 O3 66.73(9) . .
O10 Tb1 O3 154.23(9) 3_667 .
O12 Tb1 O3 131.35(9) 3_767 .
N1 Tb1 O3 74.53(9) . .
O9 Tb1 O3 120.87(9) . .
O11 Tb1 O3 68.88(9) . .
O5 Tb1 O3 74.97(9) . .
O4 Tb1 N3 138.50(10) . .
O10 Tb1 N3 77.50(9) 3_667 .
O12 Tb1 N3 82.53(10) 3_767 .
N1 Tb1 N3 59.36(10) . .
O9 Tb1 N3 141.61(9) . .
O11 Tb1 N3 66.95(9) . .
O5 Tb1 N3 121.94(9) . .
O3 Tb1 N3 97.47(10) . .
O7 Tb2 O6 80.20(9) 4_666 4_666
O7 Tb2 O8 145.99(10) 4_666 1_656
O6 Tb2 O8 79.20(10) 4_666 1_656
O7 Tb2 O15 85.62(10) 4_666 .
O6 Tb2 O15 72.15(10) 4_666 .
O8 Tb2 O15 113.04(10) 1_656 .
O7 Tb2 O1 140.36(10) 4_666 .
O6 Tb2 O1 123.20(9) 4_666 .
O8 Tb2 O1 73.58(10) 1_656 .
O15 Tb2 O1 74.33(10) . .
O7 Tb2 O13 102.77(10) 4_666 .
O6 Tb2 O13 142.55(10) 4_666 .
O8 Tb2 O13 78.60(10) 1_656 .
O15 Tb2 O13 144.89(10) . .
O1 Tb2 O13 78.06(10) . .
O7 Tb2 O2 75.59(9) 4_666 .
O6 Tb2 O2 140.79(10) 4_666 .
O8 Tb2 O2 135.03(9) 1_656 .
O15 Tb2 O2 75.63(10) . .
O1 Tb2 O2 66.54(9) . .
O13 Tb2 O2 73.72(10) . .
O7 Tb2 O14 74.58(10) 4_666 .
O6 Tb2 O14 72.26(10) 4_666 .
O8 Tb2 O14 73.50(10) 1_656 .
O15 Tb2 O14 141.61(10) . .
O1 Tb2 O14 139.39(10) . .
O13 Tb2 O14 72.71(10) . .
O2 Tb2 O14 128.04(10) . .
C3 N1 C2 106.8(3) . .
C3 N1 Tb1 130.6(2) . .
C2 N1 Tb1 122.6(2) . .
C3 N2 C1 108.7(3) . .
C3 N2 H2 125.7 . .
C1 N2 H2 125.7 . .
C8 N3 C4 116.9(4) . .
C8 N3 Tb1 125.2(3) . .
C4 N3 Tb1 116.7(2) . .
C13 O1 Tb2 121.2(3) . .
C14 O2 Tb2 118.7(2) . .
C14 O3 Tb1 113.9(2) . .
C13 O4 Tb1 116.0(2) . .
C10 O5 Tb1 125.3(2) . .
C10 O6 Tb2 147.9(2) . 4_465
C9 O7 Tb2 147.6(2) . 4_465
C9 O8 Tb2 125.0(2) . 1_454
C11 O9 Tb1 118.3(2) . .
C11 O10 Tb1 118.7(2) . 3_667
C12 O11 Tb1 117.2(2) . .
C12 O12 Tb1 118.0(2) . 3_767
Tb2 O13 H13A 124.9 . .
Tb2 O13 H13B 120.7 . .
H13A O13 H13B 106.5 . .
Tb2 O14 H14A 118.8 . .
Tb2 O14 H14B 117.1 . .
H14A O14 H14B 107.8 . .
Tb2 O15 H15A 111.1 . .
Tb2 O15 H15B 118.4 . .
H15A O15 H15B 106.8 . .
N2 C1 C2 104.8(3) . .
N2 C1 C9 119.8(3) . .
C2 C1 C9 135.2(3) . .
N1 C2 C1 109.5(3) . .
N1 C2 C10 114.3(3) . .
C1 C2 C10 136.2(3) . .
N1 C3 N2 110.2(3) . .
N1 C3 C4 119.7(3) . .
N2 C3 C4 130.1(3) . .
N3 C4 C5 123.3(4) . .
N3 C4 C3 112.4(3) . .
C5 C4 C3 124.3(4) . .
C4 C5 C6 117.7(4) . .
C4 C5 H5 121.1 . .
C6 C5 H5 121.1 . .
C7 C6 C5 118.8(4) . .
C7 C6 H6 120.6 . .
C5 C6 H6 120.6 . .
C8 C7 C6 119.4(4) . .
C8 C7 H7 120.3 . .
C6 C7 H7 120.3 . .
N3 C8 C7 123.8(4) . .
N3 C8 H8 118.1 . .
C7 C8 H8 118.1 . .
O7 C9 O8 125.1(3) . .
O7 C9 C1 119.9(3) . .
O8 C9 C1 115.0(3) . .
O6 C10 O5 123.4(3) . .
O6 C10 C2 123.2(3) . .
O5 C10 C2 113.4(3) . .
O9 C11 O10 126.1(3) . .
O9 C11 C11 117.1(4) . 3_667
O10 C11 C11 116.8(4) . 3_667
O11 C12 O12 126.3(4) . .
O11 C12 C12 117.3(4) . 3_767
O12 C12 C12 116.4(4) . 3_767
O1 C13 O4 126.5(4) . .
O1 C13 C14 117.2(3) . .
O4 C13 C14 116.3(3) . .
O3 C14 O2 127.3(4) . .
O3 C14 C13 117.2(3) . .
O2 C14 C13 115.5(3) . .

loop_
_geom_bond_atom_site_label_1
_geom_bond_atom_site_label_2
_geom_bond_distance
_geom_bond_site_symmetry_2
Tb1 O4 2.385(3) .
Tb1 O10 2.410(3) 3_667
Tb1 O12 2.416(3) 3_767
Tb1 N1 2.428(3) .
Tb1 O9 2.436(3) .
Tb1 O11 2.444(3) .
Tb1 O5 2.454(3) .
Tb1 O3 2.487(3) .
Tb1 N3 2.860(4) .
Tb2 O7 2.293(3) 4_666
Tb2 O6 2.342(3) 4_666
Tb2 O8 2.354(3) 1_656
Tb2 O15 2.373(3) .
Tb2 O1 2.391(3) .
Tb2 O13 2.409(3) .
Tb2 O2 2.456(3) .
Tb2 O14 2.470(3) .
N1 C3 1.327(4) .
N1 C2 1.365(5) .
N2 C3 1.344(5) .
N2 C1 1.376(5) .
N2 H2 0.8600 .
N3 C8 1.328(6) .
N3 C4 1.359(5) .
O1 C13 1.238(5) .
O2 C14 1.259(5) .
O3 C14 1.253(5) .
O4 C13 1.256(5) .
O5 C10 1.278(4) .
O6 C10 1.235(4) .
O7 C9 1.251(4) .
O8 C9 1.253(4) .
O9 C11 1.244(4) .
O10 C11 1.260(4) .
O11 C12 1.241(5) .
O12 C12 1.252(5) .
O13 H13A 0.8228 .
O13 H13B 0.8194 .
O14 H14A 0.8157 .
O14 H14B 0.8193 .
O15 H15A 0.8208 .
O15 H15B 0.8224 .
C1 C2 1.381(5) .
C1 C9 1.488(5) .
C2 C10 1.489(5) .
C3 C4 1.464(5) .
C4 C5 1.383(6) .
C5 C6 1.396(6) .
C5 H5 0.9300 .
C6 C7 1.376(7) .
C6 H6 0.9300 .
C7 C8 1.365(7) .
C7 H7 0.9300 .
C8 H8 0.9300 .
C11 C11 1.544(7) 3_667
C12 C12 1.542(7) 3_767
C13 C14 1.547(5) .

loop_
_geom_hbond_atom_site_label_D
_geom_hbond_atom_site_label_H
_geom_hbond_atom_site_label_A
_geom_hbond_distance_DH
_geom_hbond_distance_HA
_geom_hbond_distance_DA
_geom_hbond_angle_DHA
_geom_hbond_site_symmetry_A
O15 H15B O2 0.82 1.93 2.743(4) 167.7 4_566
O15 H15A O17 0.82 2.00 2.775(6) 156.5 1_556
O14 H14B O5 0.82 1.97 2.766(4) 164.4 1_655
O14 H14A O16 0.82 2.11 2.918(7) 173.4 4_666
O13 H13B O5 0.82 2.06 2.833(4) 156.5 1_655
O13 H13A O12 0.82 2.01 2.829(4) 173.3 .
N2 H2 O10 0.86 2.20 2.956(4) 146.3 1_554
N2 H2 O8 0.86 2.50 2.707(4) 94.3 .

loop_
_geom_torsion_atom_site_label_1
_geom_torsion_atom_site_label_2
_geom_torsion_atom_site_label_3
_geom_torsion_atom_site_label_4
_geom_torsion
_geom_torsion_site_symmetry_1
_geom_torsion_site_symmetry_4
C3 N2 C1 C2 0.3(4) . .
C3 N2 C1 C9 -176.5(3) . .
C3 N1 C2 C1 -0.3(4) . .
Tb1 N1 C2 C1 -177.5(2) . .
C3 N1 C2 C10 -179.1(3) . .
Tb1 N1 C2 C10 3.7(4) . .
N2 C1 C2 N1 0.0(4) . .
C9 C1 C2 N1 176.0(4) . .
N2 C1 C2 C10 178.4(4) . .
C9 C1 C2 C10 -5.6(8) . .
C2 N1 C3 N2 0.5(4) . .
Tb1 N1 C3 N2 177.4(2) . .
C2 N1 C3 C4 -179.8(3) . .
Tb1 N1 C3 C4 -2.9(5) . .
C1 N2 C3 N1 -0.5(4) . .
C1 N2 C3 C4 179.8(4) . .
C8 N3 C4 C5 2.1(6) . .
Tb1 N3 C4 C5 -166.4(3) . .
C8 N3 C4 C3 -179.6(4) . .
Tb1 N3 C4 C3 11.9(4) . .
N1 C3 C4 N3 -7.2(5) . .
N2 C3 C4 N3 172.4(4) . .
N1 C3 C4 C5 171.1(4) . .
N2 C3 C4 C5 -9.3(7) . .
N3 C4 C5 C6 -2.5(7) . .
C3 C4 C5 C6 179.3(4) . .
C4 C5 C6 C7 0.5(7) . .
C5 C6 C7 C8 1.8(8) . .
C4 N3 C8 C7 0.4(7) . .
Tb1 N3 C8 C7 167.9(4) . .
C6 C7 C8 N3 -2.4(8) . .
Tb2 O7 C9 O8 135.1(4) 4_465 .
Tb2 O7 C9 C1 -44.0(6) 4_465 .
Tb2 O8 C9 O7 -6.1(5) 1_454 .
Tb2 O8 C9 C1 173.0(2) 1_454 .
N2 C1 C9 O7 -172.7(3) . .
C2 C1 C9 O7 11.7(7) . .
N2 C1 C9 O8 8.1(5) . .
C2 C1 C9 O8 -167.4(4) . .
Tb2 O6 C10 O5 -170.0(3) 4_465 .
Tb2 O6 C10 C2 10.8(7) 4_465 .
Tb1 O5 C10 O6 169.0(3) . .
Tb1 O5 C10 C2 -11.8(4) . .
N1 C2 C10 O6 -175.9(3) . .
C1 C2 C10 O6 5.7(7) . .
N1 C2 C10 O5 4.8(5) . .
C1 C2 C10 O5 -173.5(4) . .
Tb1 O9 C11 O10 -168.8(3) . .
Tb1 O9 C11 C11 10.1(5) . 3_667
Tb1 O10 C11 O9 -169.4(3) 3_667 .
Tb1 O10 C11 C11 11.7(5) 3_667 3_667
Tb1 O11 C12 O12 163.2(3) . .
Tb1 O11 C12 C12 -14.9(5) . 3_767
Tb1 O12 C12 O11 164.1(3) 3_767 .
Tb1 O12 C12 C12 -17.8(5) 3_767 3_767
Tb2 O1 C13 O4 -179.4(3) . .
Tb2 O1 C13 C14 -1.3(5) . .
Tb1 O4 C13 O1 148.3(3) . .
Tb1 O4 C13 C14 -29.7(4) . .
Tb1 O3 C14 O2 -161.8(3) . .
Tb1 O3 C14 C13 17.2(4) . .
Tb2 O2 C14 O3 168.0(3) . .
Tb2 O2 C14 C13 -11.0(4) . .
O1 C13 C14 O3 -170.7(4) . .
O4 C13 C14 O3 7.5(5) . .
O1 C13 C14 O2 8.4(5) . .
O4 C13 C14 O2 -173.4(4) . .
